data_1504818
loop_
_publ_author_name
'Shukla, Ruchi'
'Wadumethrige, Shriya H.'
'Lindeman, Sergey V.'
'Rathore, Rajendra'

_publ_section_title
;
 Synthesis, electronic properties, and X-ray structural characterization
 of tetrarylbenzo[1,2-b:4,5-b']difuran cation radicals.
;
_journal_issue 16
_journal_name_full 'Organic letters'
_journal_page_first 3587
_journal_page_last 3590
_journal_paper_doi 10.1021/ol801356e
_journal_volume 10
_journal_year 2008
_chemical_formula_sum 'C34 H42 O3'
_chemical_formula_weight 498.68
_chemical_name_systematic
; 
 ? 
;
_space_group_IT_number 2
_symmetry_cell_setting triclinic
_symmetry_space_group_name_Hall '-P 1'
_symmetry_space_group_name_H-M 'P -1'
_atom_sites_solution_hydrogens geom
_atom_sites_solution_primary direct
_atom_sites_solution_secondary difmap
_audit_creation_method SHELXL-97
_cell_angle_alpha 98.402(2)
_cell_angle_beta 103.073(2)
_cell_angle_gamma 96.722(2)
_cell_formula_units_Z 2
_cell_length_a 8.8124(2)
_cell_length_b 9.1581(2)
_cell_length_c 18.5645(5)
_cell_measurement_reflns_used 4214
_cell_measurement_temperature 100(2)
_cell_measurement_theta_max 65
_cell_measurement_theta_min 2
_cell_volume 1426.13(6)
_computing_cell_refinement 'SAINT v7.23A (Bruker, 2005)'
_computing_data_collection 'APEX2 v2.1-4 (Bruker, 2007)'
_computing_data_reduction 'SADABS-2004/1 (Bruker, 2005)'
_computing_molecular_graphics 'XP v5.1 (Bruker, 1998)'
_computing_publication_material 'XCIF v6.12 (Bruker, 2001)'
_computing_structure_refinement 'SHELXL-97 v.97-2 (Sheldrick, 1993-1997)'
_computing_structure_solution 'XS/SHELXTL v6.12 (Bruker, 2001)'
_diffrn_ambient_temperature 100(2)
_diffrn_measured_fraction_theta_full 0.997
_diffrn_measured_fraction_theta_max 0.917
_diffrn_measurement_device_type 'Bruker APEX2 CCD detector'
_diffrn_measurement_method '\w scans'
_diffrn_radiation_monochromator graphite
_diffrn_radiation_source 'fine-focus sealed tube'
_diffrn_radiation_type CuK\a
_diffrn_radiation_wavelength 1.54178
_diffrn_reflns_av_R_equivalents 0.0248
_diffrn_reflns_av_sigmaI/netI 0.0232
_diffrn_reflns_limit_h_max 9
_diffrn_reflns_limit_h_min -10
_diffrn_reflns_limit_k_max 10
_diffrn_reflns_limit_k_min -10
_diffrn_reflns_limit_l_max 22
_diffrn_reflns_limit_l_min 0
_diffrn_reflns_number 11523
_diffrn_reflns_theta_full 67.00
_diffrn_reflns_theta_max 66.63
_diffrn_reflns_theta_min 2.48
_exptl_absorpt_coefficient_mu 0.560
_exptl_absorpt_correction_T_max 0.9618
_exptl_absorpt_correction_T_min 0.7262
_exptl_absorpt_correction_type multi-scan
_exptl_absorpt_process_details
;
 SADABS. Program for empirical absorption correction of
 area-detector data. University of Goetingen. Germany. 
 Sheldrick, G. M. 1996
;
_exptl_crystal_colour colorless
_exptl_crystal_density_diffrn 1.161
_exptl_crystal_density_method 'not measured'
_exptl_crystal_description plate
_exptl_crystal_F_000 540
_exptl_crystal_size_max 0.61
_exptl_crystal_size_mid 0.42
_exptl_crystal_size_min 0.07
_refine_diff_density_max 0.449
_refine_diff_density_min -0.161
_refine_diff_density_rms 0.034
_refine_ls_extinction_coef 0.0004(1)
_refine_ls_extinction_expression Fc^*^=kFc[1+0.001xFc^2^\l^3^/sin(2\q)]^-1/4^
_refine_ls_extinction_method SHELXL
_refine_ls_goodness_of_fit_ref 1.043
_refine_ls_hydrogen_treatment constr
_refine_ls_matrix_type full
_refine_ls_number_parameters 339
_refine_ls_number_reflns 4631
_refine_ls_number_restraints 0
_refine_ls_restrained_S_all 1.043
_refine_ls_R_factor_all 0.0485
_refine_ls_R_factor_gt 0.0389
_refine_ls_shift/su_max 0.001
_refine_ls_shift/su_mean 0.000
_refine_ls_structure_factor_coef Fsqd
_refine_ls_weighting_details 'calc w=1/[\s^2^(Fo^2^)+(0.0550P)^2^+0.2962P] where P=(Fo^2^+2Fc^2^)/3'
_refine_ls_weighting_scheme calc
_refine_ls_wR_factor_gt 0.1004
_refine_ls_wR_factor_ref 0.1049
_reflns_number_gt 3793
_reflns_number_total 4631
_reflns_threshold_expression >2sigma(I)
_cod_data_source_file ol801356e-file004.cif
_cod_data_source_block raj0w
_cod_database_code 1504818

loop_
_symmetry_equiv_pos_as_xyz
'x, y, z'
'-x, -y, -z'

loop_
_atom_site_label
_atom_site_type_symbol
_atom_site_fract_x
_atom_site_fract_y
_atom_site_fract_z
_atom_site_U_iso_or_equiv
_atom_site_adp_type
_atom_site_occupancy
_atom_site_symmetry_multiplicity
_atom_site_calc_flag
_atom_site_refinement_flags
O1 O 0.88566(11) 0.13090(10) 0.37579(5) 0.0279(2) Uani 1 1 d .
O2 O 0.52447(11) -0.27401(11) 0.55068(5) 0.0294(2) Uani 1 1 d .
O3 O 0.06697(11) -0.12958(11) 0.08153(5) 0.0317(3) Uani 1 1 d .
C1 C 0.73096(16) 0.05584(15) 0.34746(8) 0.0259(3) Uani 1 1 d .
C2 C 0.66978(17) 0.07978(15) 0.27632(8) 0.0263(3) Uani 1 1 d .
C3 C 0.79365(17) 0.17335(16) 0.25755(8) 0.0281(3) Uani 1 1 d .
C4 C 0.80719(18) 0.23817(16) 0.19475(8) 0.0311(3) Uani 1 1 d .
H4A H 0.7212 0.2214 0.1516 0.037 Uiso 1 1 calc R
C5 C 0.94687(18) 0.32672(17) 0.19624(9) 0.0330(4) Uani 1 1 d .
C6 C 1.07412(18) 0.35303(16) 0.26073(9) 0.0331(4) Uani 1 1 d .
C7 C 1.06187(17) 0.29090(16) 0.32382(9) 0.0305(3) Uani 1 1 d .
H7A H 1.1465 0.3090 0.3676 0.037 Uiso 1 1 calc R
C8 C 0.92109(17) 0.20180(16) 0.31980(8) 0.0276(3) Uani 1 1 d .
C9 C 0.9623(2) 0.3917(2) 0.12757(10) 0.0443(4) Uani 1 1 d .
H9A H 0.9894 0.5007 0.1413 0.066 Uiso 1 1 calc R
H9B H 0.8621 0.3654 0.0892 0.066 Uiso 1 1 calc R
H9C H 1.0456 0.3512 0.1076 0.066 Uiso 1 1 calc R
C10 C 1.22672(19) 0.44590(19) 0.26086(10) 0.0410(4) Uani 1 1 d .
H10A H 1.2071 0.5453 0.2512 0.061 Uiso 1 1 calc R
H10B H 1.2712 0.3974 0.2215 0.061 Uiso 1 1 calc R
H10C H 1.3013 0.4556 0.3099 0.061 Uiso 1 1 calc R
C11 C 0.67303(16) -0.03109(15) 0.39841(8) 0.0256(3) Uani 1 1 d .
C12 C 0.52898(17) -0.12672(16) 0.37656(8) 0.0281(3) Uani 1 1 d .
H12A H 0.4663 -0.1363 0.3267 0.034 Uiso 1 1 calc R
C13 C 0.47499(16) -0.20788(16) 0.42534(8) 0.0278(3) Uani 1 1 d .
H13A H 0.3759 -0.2714 0.4091 0.033 Uiso 1 1 calc R
C14 C 0.56592(16) -0.19652(15) 0.49836(8) 0.0258(3) Uani 1 1 d .
C15 C 0.71043(17) -0.10229(16) 0.52119(8) 0.0280(3) Uani 1 1 d .
H15A H 0.7732 -0.0936 0.5709 0.034 Uiso 1 1 calc R
C16 C 0.76288(17) -0.02172(15) 0.47222(8) 0.0274(3) Uani 1 1 d .
H16A H 0.8620 0.0416 0.4887 0.033 Uiso 1 1 calc R
C21 C 0.50996(17) 0.02770(15) 0.22700(8) 0.0272(3) Uani 1 1 d .
C22 C 0.48877(17) -0.06450(16) 0.15717(8) 0.0307(3) Uani 1 1 d .
H22A H 0.5784 -0.0930 0.1417 0.037 Uiso 1 1 calc R
C23 C 0.34132(17) -0.11457(17) 0.11058(8) 0.0310(3) Uani 1 1 d .
H23A H 0.3301 -0.1773 0.0636 0.037 Uiso 1 1 calc R
C24 C 0.20796(17) -0.07405(16) 0.13166(8) 0.0273(3) Uani 1 1 d .
C25 C 0.22612(17) 0.01998(16) 0.20028(8) 0.0285(3) Uani 1 1 d .
H25A H 0.1364 0.0497 0.2151 0.034 Uiso 1 1 calc R
C26 C 0.37576(17) 0.06984(16) 0.24671(8) 0.0288(3) Uani 1 1 d .
H26A H 0.3872 0.1345 0.2932 0.035 Uiso 1 1 calc R
C31 C 0.37110(16) -0.36413(16) 0.53030(8) 0.0275(3) Uani 1 1 d .
H31A H 0.3623 -0.4421 0.4860 0.033 Uiso 1 1 calc R
H31B H 0.2884 -0.3012 0.5174 0.033 Uiso 1 1 calc R
C32 C 0.34989(16) -0.43551(16) 0.59612(8) 0.0276(3) Uani 1 1 d .
H32A H 0.3628 -0.3563 0.6405 0.033 Uiso 1 1 calc R
H32B H 0.4330 -0.4983 0.6082 0.033 Uiso 1 1 calc R
C33 C 0.18873(16) -0.53158(16) 0.58079(8) 0.0280(3) Uani 1 1 d .
H33A H 0.1056 -0.4688 0.5687 0.034 Uiso 1 1 calc R
H33B H 0.1759 -0.6108 0.5365 0.034 Uiso 1 1 calc R
C34 C 0.16709(16) -0.60350(16) 0.64712(8) 0.0280(3) Uani 1 1 d .
H34A H 0.2519 -0.6643 0.6598 0.034 Uiso 1 1 calc R
H34B H 0.1788 -0.5238 0.6911 0.034 Uiso 1 1 calc R
C35 C 0.00907(18) -0.70204(18) 0.63337(9) 0.0356(4) Uani 1 1 d .
H35A H -0.0051 -0.7787 0.5879 0.043 Uiso 1 1 calc R
H35B H -0.0757 -0.6402 0.6234 0.043 Uiso 1 1 calc R
C36 C -0.0082(2) -0.77975(19) 0.69872(10) 0.0427(4) Uani 1 1 d .
H36A H -0.1136 -0.8390 0.6870 0.064 Uiso 1 1 calc R
H36B H 0.0062 -0.7047 0.7441 0.064 Uiso 1 1 calc R
H36C H 0.0716 -0.8456 0.7072 0.064 Uiso 1 1 calc R
C41 C -0.07086(17) -0.07505(18) 0.09692(9) 0.0342(4) Uani 1 1 d .
H41A H -0.0514 0.0355 0.1094 0.041 Uiso 1 1 calc R
H41B H -0.0977 -0.1145 0.1401 0.041 Uiso 1 1 calc R
C42 C -0.20369(18) -0.12694(18) 0.02765(9) 0.0348(4) Uani 1 1 d .
H42A H -0.1722 -0.0887 -0.0149 0.042 Uiso 1 1 calc R
H42B H -0.2966 -0.0817 0.0357 0.042 Uiso 1 1 calc R
C43 C -0.25276(18) -0.29532(18) 0.00549(8) 0.0336(4) Uani 1 1 d .
H43A H -0.2863 -0.3345 0.0473 0.040 Uiso 1 1 calc R
H43B H -0.1607 -0.3417 -0.0028 0.040 Uiso 1 1 calc R
C44 C -0.38657(18) -0.33979(18) -0.06523(9) 0.0364(4) Uani 1 1 d .
H44A H -0.4831 -0.3069 -0.0540 0.044 Uiso 1 1 calc R
H44B H -0.3598 -0.2858 -0.1043 0.044 Uiso 1 1 calc R
C45 C -0.42237(19) -0.50579(19) -0.09690(9) 0.0387(4) Uani 1 1 d .
H45A H -0.4489 -0.5604 -0.0580 0.046 Uiso 1 1 calc R
H45B H -0.3266 -0.5390 -0.1089 0.046 Uiso 1 1 calc R
C46 C -0.55769(19) -0.5463(2) -0.16726(9) 0.0433(4) Uani 1 1 d .
H46A H -0.5693 -0.6531 -0.1876 0.065 Uiso 1 1 calc R
H46B H -0.5353 -0.4879 -0.2049 0.065 Uiso 1 1 calc R
H46C H -0.6556 -0.5239 -0.1546 0.065 Uiso 1 1 calc R

loop_
_atom_site_aniso_label
_atom_site_aniso_U_11
_atom_site_aniso_U_22
_atom_site_aniso_U_33
_atom_site_aniso_U_23
_atom_site_aniso_U_13
_atom_site_aniso_U_12
O1 0.0266(5) 0.0268(5) 0.0299(5) 0.0039(4) 0.0072(4) 0.0028(4)
O2 0.0278(5) 0.0284(6) 0.0310(5) 0.0076(4) 0.0053(5) 0.0011(4)
O3 0.0259(6) 0.0364(6) 0.0300(5) -0.0010(4) 0.0059(5) 0.0044(4)
C1 0.0241(7) 0.0221(7) 0.0306(8) 0.0000(6) 0.0076(6) 0.0044(6)
C2 0.0285(8) 0.0216(7) 0.0298(8) 0.0012(6) 0.0103(7) 0.0060(6)
C3 0.0300(8) 0.0236(8) 0.0309(8) 0.0004(6) 0.0094(7) 0.0079(6)
C4 0.0354(9) 0.0294(8) 0.0299(8) 0.0024(6) 0.0110(7) 0.0089(6)
C5 0.0372(9) 0.0294(8) 0.0358(9) 0.0022(7) 0.0157(7) 0.0102(7)
C6 0.0350(9) 0.0248(8) 0.0449(9) 0.0037(7) 0.0206(8) 0.0087(6)
C7 0.0299(8) 0.0258(8) 0.0367(8) 0.0014(6) 0.0111(7) 0.0068(6)
C8 0.0321(8) 0.0219(7) 0.0324(8) 0.0032(6) 0.0144(7) 0.0073(6)
C9 0.0493(11) 0.0478(11) 0.0417(10) 0.0112(8) 0.0221(9) 0.0065(8)
C10 0.0349(9) 0.0395(10) 0.0502(10) 0.0080(8) 0.0153(8) 0.0034(7)
C11 0.0260(8) 0.0213(7) 0.0303(8) 0.0009(6) 0.0088(6) 0.0079(6)
C12 0.0278(8) 0.0277(8) 0.0280(7) 0.0041(6) 0.0050(7) 0.0061(6)
C13 0.0225(7) 0.0259(8) 0.0334(8) 0.0028(6) 0.0058(7) 0.0033(6)
C14 0.0275(8) 0.0211(7) 0.0308(8) 0.0042(6) 0.0096(7) 0.0082(6)
C15 0.0276(8) 0.0261(8) 0.0278(8) 0.0037(6) 0.0021(7) 0.0044(6)
C16 0.0240(7) 0.0236(8) 0.0316(8) 0.0008(6) 0.0041(6) 0.0018(6)
C21 0.0311(8) 0.0237(8) 0.0278(8) 0.0064(6) 0.0083(7) 0.0042(6)
C22 0.0299(8) 0.0324(8) 0.0326(8) 0.0035(7) 0.0137(7) 0.0075(6)
C23 0.0330(9) 0.0326(8) 0.0265(7) -0.0010(6) 0.0092(7) 0.0049(6)
C24 0.0285(8) 0.0256(8) 0.0276(7) 0.0062(6) 0.0064(7) 0.0030(6)
C25 0.0285(8) 0.0298(8) 0.0288(8) 0.0040(6) 0.0098(7) 0.0071(6)
C26 0.0337(8) 0.0261(8) 0.0266(7) 0.0021(6) 0.0086(7) 0.0059(6)
C31 0.0243(7) 0.0239(7) 0.0330(8) 0.0022(6) 0.0059(6) 0.0043(6)
C32 0.0287(8) 0.0241(8) 0.0298(8) 0.0035(6) 0.0068(7) 0.0063(6)
C33 0.0276(8) 0.0270(8) 0.0286(8) 0.0014(6) 0.0069(7) 0.0059(6)
C34 0.0277(8) 0.0249(8) 0.0295(8) 0.0006(6) 0.0053(7) 0.0055(6)
C35 0.0347(9) 0.0335(9) 0.0349(8) -0.0011(7) 0.0099(7) -0.0025(7)
C36 0.0458(10) 0.0345(9) 0.0523(10) 0.0091(8) 0.0215(9) 0.0035(7)
C41 0.0301(8) 0.0400(9) 0.0337(8) 0.0039(7) 0.0107(7) 0.0075(7)
C42 0.0289(8) 0.0435(9) 0.0337(8) 0.0085(7) 0.0102(7) 0.0061(7)
C43 0.0294(8) 0.0440(9) 0.0294(8) 0.0123(7) 0.0096(7) 0.0018(7)
C44 0.0317(9) 0.0452(10) 0.0329(8) 0.0111(7) 0.0083(7) 0.0023(7)
C45 0.0352(9) 0.0459(10) 0.0362(9) 0.0119(7) 0.0103(8) 0.0022(7)
C46 0.0366(10) 0.0481(11) 0.0403(9) 0.0100(8) 0.0029(8) -0.0026(8)

loop_
_atom_type_symbol
_atom_type_description
_atom_type_scat_dispersion_real
_atom_type_scat_dispersion_imag
_atom_type_scat_source
C C 0.0181 0.0091 'International Tables Vol C Tables 4.2.6.8 and 6.1.1.4'
H H 0.0000 0.0000 'International Tables Vol C Tables 4.2.6.8 and 6.1.1.4'
O O 0.0492 0.0322 'International Tables Vol C Tables 4.2.6.8 and 6.1.1.4'

loop_
_geom_angle_atom_site_label_1
_geom_angle_atom_site_label_2
_geom_angle_atom_site_label_3
_geom_angle
C8 O1 C1 106.10(11)
C14 O2 C31 117.41(11)
C24 O3 C41 117.46(11)
C2 C1 O1 110.90(12)
C2 C1 C11 134.74(13)
O1 C1 C11 114.35(12)
C1 C2 C3 106.02(13)
C1 C2 C21 129.11(13)
C3 C2 C21 124.85(13)
C8 C3 C4 118.56(14)
C8 C3 C2 106.61(13)
C4 C3 C2 134.81(14)
C5 C4 C3 119.52(14)
C5 C4 H4A 120.2
C3 C4 H4A 120.2
C4 C5 C6 120.22(14)
C4 C5 C9 119.18(14)
C6 C5 C9 120.58(14)
C7 C6 C5 120.93(14)
C7 C6 C10 119.33(14)
C5 C6 C10 119.72(14)
C8 C7 C6 117.08(14)
C8 C7 H7A 121.5
C6 C7 H7A 121.5
O1 C8 C7 125.96(13)
O1 C8 C3 110.35(12)
C7 C8 C3 123.68(14)
C5 C9 H9A 109.5
C5 C9 H9B 109.5
H9A C9 H9B 109.5
C5 C9 H9C 109.5
H9A C9 H9C 109.5
H9B C9 H9C 109.5
C6 C10 H10A 109.5
C6 C10 H10B 109.5
H10A C10 H10B 109.5
C6 C10 H10C 109.5
H10A C10 H10C 109.5
H10B C10 H10C 109.5
C12 C11 C16 117.22(13)
C12 C11 C1 122.34(13)
C16 C11 C1 120.44(13)
C13 C12 C11 121.85(13)
C13 C12 H12A 119.1
C11 C12 H12A 119.1
C12 C13 C14 119.94(13)
C12 C13 H13A 120.0
C14 C13 H13A 120.0
O2 C14 C13 124.55(13)
O2 C14 C15 116.31(12)
C13 C14 C15 119.14(13)
C16 C15 C14 120.44(13)
C16 C15 H15A 119.8
C14 C15 H15A 119.8
C15 C16 C11 121.41(13)
C15 C16 H16A 119.3
C11 C16 H16A 119.3
C26 C21 C22 117.48(13)
C26 C21 C2 122.07(13)
C22 C21 C2 120.44(13)
C23 C22 C21 121.40(14)
C23 C22 H22A 119.3
C21 C22 H22A 119.3
C22 C23 C24 120.50(14)
C22 C23 H23A 119.8
C24 C23 H23A 119.8
O3 C24 C23 116.03(12)
O3 C24 C25 124.76(13)
C23 C24 C25 119.21(13)
C26 C25 C24 119.65(13)
C26 C25 H25A 120.2
C24 C25 H25A 120.2
C25 C26 C21 121.73(13)
C25 C26 H26A 119.1
C21 C26 H26A 119.1
O2 C31 C32 108.24(11)
O2 C31 H31A 110.0
C32 C31 H31A 110.0
O2 C31 H31B 110.0
C32 C31 H31B 110.0
H31A C31 H31B 108.4
C31 C32 C33 112.44(12)
C31 C32 H32A 109.1
C33 C32 H32A 109.1
C31 C32 H32B 109.1
C33 C32 H32B 109.1
H32A C32 H32B 107.8
C34 C33 C32 112.51(12)
C34 C33 H33A 109.1
C32 C33 H33A 109.1
C34 C33 H33B 109.1
C32 C33 H33B 109.1
H33A C33 H33B 107.8
C35 C34 C33 113.94(12)
C35 C34 H34A 108.8
C33 C34 H34A 108.8
C35 C34 H34B 108.8
C33 C34 H34B 108.8
H34A C34 H34B 107.7
C34 C35 C36 113.52(13)
C34 C35 H35A 108.9
C36 C35 H35A 108.9
C34 C35 H35B 108.9
C36 C35 H35B 108.9
H35A C35 H35B 107.7
C35 C36 H36A 109.5
C35 C36 H36B 109.5
H36A C36 H36B 109.5
C35 C36 H36C 109.5
H36A C36 H36C 109.5
H36B C36 H36C 109.5
O3 C41 C42 107.62(12)
O3 C41 H41A 110.2
C42 C41 H41A 110.2
O3 C41 H41B 110.2
C42 C41 H41B 110.2
H41A C41 H41B 108.5
C41 C42 C43 115.38(13)
C41 C42 H42A 108.4
C43 C42 H42A 108.4
C41 C42 H42B 108.4
C43 C42 H42B 108.4
H42A C42 H42B 107.5
C42 C43 C44 112.54(13)
C42 C43 H43A 109.1
C44 C43 H43A 109.1
C42 C43 H43B 109.1
C44 C43 H43B 109.1
H43A C43 H43B 107.8
C45 C44 C43 114.64(13)
C45 C44 H44A 108.6
C43 C44 H44A 108.6
C45 C44 H44B 108.6
C43 C44 H44B 108.6
H44A C44 H44B 107.6
C44 C45 C46 113.17(14)
C44 C45 H45A 108.9
C46 C45 H45A 108.9
C44 C45 H45B 108.9
C46 C45 H45B 108.9
H45A C45 H45B 107.8
C45 C46 H46A 109.5
C45 C46 H46B 109.5
H46A C46 H46B 109.5
C45 C46 H46C 109.5
H46A C46 H46C 109.5
H46B C46 H46C 109.5

loop_
_geom_bond_atom_site_label_1
_geom_bond_atom_site_label_2
_geom_bond_distance
O1 C8 1.3770(17)
O1 C1 1.3994(16)
O2 C14 1.3718(17)
O2 C31 1.4378(16)
O3 C24 1.3635(17)
O3 C41 1.4365(17)
C1 C2 1.369(2)
C1 C11 1.460(2)
C2 C3 1.445(2)
C2 C21 1.477(2)
C3 C8 1.386(2)
C3 C4 1.405(2)
C4 C5 1.385(2)
C4 H4A 0.9500
C5 C6 1.412(2)
C5 C9 1.510(2)
C6 C7 1.395(2)
C6 C10 1.504(2)
C7 C8 1.383(2)
C7 H7A 0.9500
C9 H9A 0.9800
C9 H9B 0.9800
C9 H9C 0.9800
C10 H10A 0.9800
C10 H10B 0.9800
C10 H10C 0.9800
C11 C12 1.395(2)
C11 C16 1.404(2)
C12 C13 1.381(2)
C12 H12A 0.9500
C13 C14 1.392(2)
C13 H13A 0.9500
C14 C15 1.392(2)
C15 C16 1.375(2)
C15 H15A 0.9500
C16 H16A 0.9500
C21 C26 1.394(2)
C21 C22 1.401(2)
C22 C23 1.372(2)
C22 H22A 0.9500
C23 C24 1.393(2)
C23 H23A 0.9500
C24 C25 1.395(2)
C25 C26 1.386(2)
C25 H25A 0.9500
C26 H26A 0.9500
C31 C32 1.504(2)
C31 H31A 0.9900
C31 H31B 0.9900
C32 C33 1.5243(19)
C32 H32A 0.9900
C32 H32B 0.9900
C33 C34 1.517(2)
C33 H33A 0.9900
C33 H33B 0.9900
C34 C35 1.515(2)
C34 H34A 0.9900
C34 H34B 0.9900
C35 C36 1.521(2)
C35 H35A 0.9900
C35 H35B 0.9900
C36 H36A 0.9800
C36 H36B 0.9800
C36 H36C 0.9800
C41 C42 1.503(2)
C41 H41A 0.9900
C41 H41B 0.9900
C42 C43 1.521(2)
C42 H42A 0.9900
C42 H42B 0.9900
C43 C44 1.520(2)
C43 H43A 0.9900
C43 H43B 0.9900
C44 C45 1.516(2)
C44 H44A 0.9900
C44 H44B 0.9900
C45 C46 1.522(2)
C45 H45A 0.9900
C45 H45B 0.9900
C46 H46A 0.9800
C46 H46B 0.9800
C46 H46C 0.9800

loop_
_geom_torsion_atom_site_label_1
_geom_torsion_atom_site_label_2
_geom_torsion_atom_site_label_3
_geom_torsion_atom_site_label_4
_geom_torsion
C8 O1 C1 C2 -0.70(15)
C8 O1 C1 C11 178.11(11)
O1 C1 C2 C3 1.10(15)
C11 C1 C2 C3 -177.36(15)
O1 C1 C2 C21 -177.22(13)
C11 C1 C2 C21 4.3(3)
C1 C2 C3 C8 -1.08(15)
C21 C2 C3 C8 177.34(13)
C1 C2 C3 C4 -179.31(15)
C21 C2 C3 C4 -0.9(3)
C8 C3 C4 C5 0.7(2)
C2 C3 C4 C5 178.80(15)
C3 C4 C5 C6 -0.7(2)
C3 C4 C5 C9 177.97(13)
C4 C5 C6 C7 0.0(2)
C9 C5 C6 C7 -178.69(14)
C4 C5 C6 C10 178.32(14)
C9 C5 C6 C10 -0.3(2)
C5 C6 C7 C8 0.7(2)
C10 C6 C7 C8 -177.63(13)
C1 O1 C8 C7 179.20(13)
C1 O1 C8 C3 -0.03(14)
C6 C7 C8 O1 -179.86(12)
C6 C7 C8 C3 -0.7(2)
C4 C3 C8 O1 179.26(12)
C2 C3 C8 O1 0.68(15)
C4 C3 C8 C7 0.0(2)
C2 C3 C8 C7 -178.57(13)
C2 C1 C11 C12 6.0(2)
O1 C1 C11 C12 -172.39(12)
C2 C1 C11 C16 -174.44(15)
O1 C1 C11 C16 7.13(18)
C16 C11 C12 C13 0.8(2)
C1 C11 C12 C13 -179.69(13)
C11 C12 C13 C14 -0.6(2)
C31 O2 C14 C13 -5.04(19)
C31 O2 C14 C15 175.81(12)
C12 C13 C14 O2 -178.85(13)
C12 C13 C14 C15 0.3(2)
O2 C14 C15 C16 179.07(12)
C13 C14 C15 C16 -0.1(2)
C14 C15 C16 C11 0.3(2)
C12 C11 C16 C15 -0.6(2)
C1 C11 C16 C15 179.84(13)
C1 C2 C21 C26 61.9(2)
C3 C2 C21 C26 -116.14(16)
C1 C2 C21 C22 -119.49(17)
C3 C2 C21 C22 62.48(19)
C26 C21 C22 C23 -1.5(2)
C2 C21 C22 C23 179.78(13)
C21 C22 C23 C24 0.3(2)
C41 O3 C24 C23 -172.23(13)
C41 O3 C24 C25 6.8(2)
C22 C23 C24 O3 -179.97(13)
C22 C23 C24 C25 1.0(2)
O3 C24 C25 C26 -179.85(13)
C23 C24 C25 C26 -0.9(2)
C24 C25 C26 C21 -0.5(2)
C22 C21 C26 C25 1.6(2)
C2 C21 C26 C25 -179.71(13)
C14 O2 C31 C32 -178.80(11)
O2 C31 C32 C33 178.86(11)
C31 C32 C33 C34 -179.94(12)
C32 C33 C34 C35 -179.02(12)
C33 C34 C35 C36 177.10(13)
C24 O3 C41 C42 168.70(12)
O3 C41 C42 C43 63.80(16)
C41 C42 C43 C44 -179.58(13)
C42 C43 C44 C45 170.59(13)
C43 C44 C45 C46 179.55(13)
